data_4103662
loop_
_publ_author_name
'Jian-Rong Li'
'Andrey A. Yakovenko'
'Weigang Lu'
'Daren J. Timmons'
'Wenjuan Zhuang'
'Daqiang Yuan'
'Hong-Cai Zhou'

_publ_contact_author
; 
Hong-Cai Zhou
Department of Chemistry, Texas A&M University, 
PO Box 30012, College Station, TX 77842-3012, USA
;
_publ_contact_author_email zhou@mail.chem.tamu.edu
_publ_section_title
;
 Ligand Bridging-Angle-Driven Assembly of Molecular Architectures Based on
 Quadruply Bonded Mo-Mo Dimers
;
_journal_name_full 'Journal of the American Chemical Society'
_journal_page_first 17599
_journal_page_last 17610
_journal_paper_doi 10.1021/ja1080794
_journal_volume 132
_journal_year 2010
_chemical_formula_moiety 'C106 H66 Mo4 N2 O18, C10 H18 N2 O2 '
_chemical_formula_sum 'C116 H84 Mo4 N4 O20'
_chemical_formula_weight 2237.63
_chemical_name_systematic
; 
 ? 
;
_space_group_IT_number 2
_symmetry_cell_setting triclinic
_symmetry_space_group_name_Hall '-P 1'
_symmetry_space_group_name_H-M 'P -1'
_atom_sites_solution_hydrogens geom
_atom_sites_solution_primary direct
_atom_sites_solution_secondary difmap
_audit_creation_method SHELXL-97
_cell_angle_alpha 72.778(3)
_cell_angle_beta 87.742(3)
_cell_angle_gamma 67.930(3)
_cell_formula_units_Z 1
_cell_length_a 13.914(4)
_cell_length_b 14.263(4)
_cell_length_c 17.484(5)
_cell_measurement_reflns_used 9893
_cell_measurement_temperature 110(2)
_cell_measurement_theta_max 27.89
_cell_measurement_theta_min 2.31
_cell_volume 3061.2(15)
_computing_cell_refinement 'SAINT+ ver. (Bruker, 2001)'
_computing_data_collection 'APEX2  (Bruker, 2008)'
_computing_data_reduction 'SAINT+ ver. (Bruker, 2001)'
_computing_molecular_graphics 'SHELXTL (Sheldrick, 2008)'
_computing_publication_material 'SHELXTL (Sheldrick, 2008)'
_computing_structure_refinement 'SHELXTL (Sheldrick, 2008)'
_computing_structure_solution 'SHELXTL (Sheldrick, 2008)'
_diffrn_ambient_temperature 110(2)
_diffrn_measured_fraction_theta_full 0.987
_diffrn_measured_fraction_theta_max 0.987
_diffrn_measurement_device_type 'Bruker SMART APEX II CCD area detector'
_diffrn_measurement_method 'phi and omega scans'
_diffrn_radiation_monochromator graphite
_diffrn_radiation_source 'fine-focus sealed tube'
_diffrn_radiation_type MoK\a
_diffrn_radiation_wavelength 0.71073
_diffrn_reflns_av_R_equivalents 0.0546
_diffrn_reflns_av_sigmaI/netI 0.0771
_diffrn_reflns_limit_h_max 17
_diffrn_reflns_limit_h_min -17
_diffrn_reflns_limit_k_max 17
_diffrn_reflns_limit_k_min -17
_diffrn_reflns_limit_l_max 21
_diffrn_reflns_limit_l_min -21
_diffrn_reflns_number 30310
_diffrn_reflns_theta_full 26.00
_diffrn_reflns_theta_max 26.00
_diffrn_reflns_theta_min 1.92
_exptl_absorpt_coefficient_mu 0.461
_exptl_absorpt_correction_T_max 0.9299
_exptl_absorpt_correction_T_min 0.8817
_exptl_absorpt_correction_type multi-scan
_exptl_absorpt_process_details 'SADABS (Sheldrick, 2008)'
_exptl_crystal_colour dark-red
_exptl_crystal_density_diffrn 1.214
_exptl_crystal_density_meas ?
_exptl_crystal_density_method 'not measured'
_exptl_crystal_description block
_exptl_crystal_F_000 1136
_exptl_crystal_size_max 0.28
_exptl_crystal_size_mid 0.18
_exptl_crystal_size_min 0.16
_platon_squeeze_details
;
;
_refine_diff_density_max 1.835
_refine_diff_density_min -1.005
_refine_diff_density_rms 0.107
_refine_ls_extinction_method none
_refine_ls_goodness_of_fit_ref 1.016
_refine_ls_hydrogen_treatment constr
_refine_ls_matrix_type full
_refine_ls_number_parameters 640
_refine_ls_number_reflns 11907
_refine_ls_number_restraints 28
_refine_ls_restrained_S_all 1.015
_refine_ls_R_factor_all 0.0842
_refine_ls_R_factor_gt 0.0490
_refine_ls_shift/su_max 0.001
_refine_ls_shift/su_mean 0.000
_refine_ls_structure_factor_coef Fsqd
_refine_ls_weighting_details 'calc w=1/[\s^2^(Fo^2^)+(0.0300P)^2^+7.5000P] where P=(Fo^2^+2Fc^2^)/3'
_refine_ls_weighting_scheme calc
_refine_ls_wR_factor_gt 0.1132
_refine_ls_wR_factor_ref 0.1249
_reflns_number_gt 7787
_reflns_number_total 11907
_reflns_threshold_expression I>2\s(I)
_cod_data_source_file ja1080794_si_002_02.cif
_cod_data_source_block 1B
_cod_depositor_comments
;
The following automatic conversions were performed:

'_exptl_crystal_density_meas' value 'not measured' was changed to '?'
- the value is perceived as not measured.

Automatic conversion script
Id: cif_fix_values 3008 2015-01-20 13:52:24Z robertas 
;
_cod_original_cell_volume 3061.3(15)
_cod_database_code 4103662

loop_
_symmetry_equiv_pos_as_xyz
'x, y, z'
'-x, -y, -z'

loop_
_atom_site_label
_atom_site_type_symbol
_atom_site_fract_x
_atom_site_fract_y
_atom_site_fract_z
_atom_site_U_iso_or_equiv
_atom_site_adp_type
_atom_site_occupancy
_atom_site_symmetry_multiplicity
_atom_site_calc_flag
_atom_site_refinement_flags
_atom_site_disorder_assembly
_atom_site_disorder_group
Mo1 Mo 0.28275(3) 0.33597(3) 0.61909(2) 0.02078(11) Uani 1 1 d . . .
Mo2 Mo 0.35104(3) 0.22937(3) 0.73334(2) 0.01980(10) Uani 1 1 d . . .
O1 O 0.4273(2) 0.3387(2) 0.58085(16) 0.0226(6) Uani 1 1 d . . .
O2 O 0.5005(2) 0.2238(2) 0.70052(15) 0.0190(6) Uani 1 1 d . . .
O3 O 0.8656(2) -0.3404(2) 1.34799(16) 0.0236(7) Uani 1 1 d . . .
O4 O 0.7934(2) -0.2299(2) 1.22697(16) 0.0214(6) Uani 1 1 d . . .
O5 O 0.7436(2) -0.4681(2) 1.34157(15) 0.0207(6) Uani 1 1 d . . .
O6 O 0.6707(2) -0.3563(2) 1.22116(15) 0.0197(6) Uani 1 1 d . . .
O7 O 0.3060(2) 0.2092(2) 0.57204(16) 0.0227(6) Uani 1 1 d . . .
O8 O 0.3743(2) 0.0970(2) 0.69349(16) 0.0216(6) Uani 1 1 d . . .
C1 C 0.5070(3) 0.2810(3) 0.6305(2) 0.0201(9) Uani 1 1 d . . .
C2 C 0.6111(3) 0.2792(3) 0.6062(2) 0.0226(9) Uani 1 1 d . . .
C3 C 0.6191(4) 0.3535(4) 0.5348(3) 0.0293(11) Uani 1 1 d . . .
H3A H 0.5581 0.4058 0.5029 0.035 Uiso 1 1 calc R . .
C4 C 0.7159(4) 0.3499(4) 0.5116(3) 0.0394(13) Uani 1 1 d . . .
H4A H 0.7212 0.4008 0.4639 0.047 Uiso 1 1 calc R . .
C5 C 0.8052(4) 0.2735(4) 0.5565(3) 0.0415(13) Uani 1 1 d . . .
H5A H 0.8714 0.2714 0.5394 0.050 Uiso 1 1 calc R . .
C6 C 0.7984(4) 0.1981(4) 0.6280(3) 0.0310(11) Uani 1 1 d . . .
C7 C 0.7002(3) 0.2033(3) 0.6522(3) 0.0254(10) Uani 1 1 d . . .
H7A H 0.6945 0.1542 0.7008 0.030 Uiso 1 1 calc R . .
C8 C 0.8912(4) 0.1236(4) 0.6781(3) 0.0353(11) Uani 1 1 d . . .
C9 C 0.9675(4) 0.0688(4) 0.7232(3) 0.0341(11) Uani 1 1 d . . .
C10 C 1.0540(4) 0.0142(3) 0.7827(3) 0.0292(10) Uani 1 1 d . . .
C11 C 1.1510(4) 0.0208(3) 0.7655(3) 0.0305(11) Uani 1 1 d . . .
H11A H 1.1617 0.0553 0.7123 0.037 Uiso 1 1 calc R . .
C12 C 1.2303(4) -0.0223(3) 0.8248(3) 0.0300(10) Uani 1 1 d . . .
H12A H 1.2956 -0.0170 0.8126 0.036 Uiso 1 1 calc R . .
C13 C 1.2159(4) -0.0732(3) 0.9020(3) 0.0311(11) Uani 1 1 d . . .
H13A H 1.2710 -0.1015 0.9429 0.037 Uiso 1 1 calc R . .
C14 C 1.1208(4) -0.0838(3) 0.9210(3) 0.0300(11) Uani 1 1 d . . .
C15 C 1.0401(4) -0.0388(4) 0.8604(3) 0.0308(11) Uani 1 1 d . . .
H15A H 0.9749 -0.0444 0.8723 0.037 Uiso 1 1 calc R . .
C16 C 1.1072(4) -0.1388(4) 1.0019(3) 0.0324(11) Uani 1 1 d . . .
C17 C 1.0965(4) -0.1847(4) 1.0683(3) 0.0318(11) Uani 1 1 d . . .
C18 C 1.0848(4) -0.2421(4) 1.1495(3) 0.0300(11) Uani 1 1 d . . .
C19 C 1.1722(4) -0.3035(4) 1.2036(3) 0.0354(12) Uani 1 1 d . . .
H19A H 1.2392 -0.3073 1.1873 0.043 Uiso 1 1 calc R . .
C20 C 1.1615(4) -0.3589(4) 1.2811(3) 0.0360(12) Uani 1 1 d . . .
H20A H 1.2212 -0.4006 1.3179 0.043 Uiso 1 1 calc R . .
C21 C 1.0643(4) -0.3536(3) 1.3051(3) 0.0282(10) Uani 1 1 d . . .
H21A H 1.0572 -0.3912 1.3584 0.034 Uiso 1 1 calc R . .
C22 C 0.9770(4) -0.2934(3) 1.2512(2) 0.0248(10) Uani 1 1 d . . .
C23 C 0.9867(4) -0.2365(3) 1.1737(3) 0.0255(10) Uani 1 1 d . . .
H23A H 0.9267 -0.1939 1.1374 0.031 Uiso 1 1 calc R . .
C24 C 0.8729(3) -0.2868(3) 1.2769(2) 0.0218(9) Uani 1 1 d . . .
C25 C 0.7151(3) -0.4507(3) 1.2689(2) 0.0226(9) Uani 1 1 d . . .
C26 C 0.7320(3) -0.5422(3) 1.2385(2) 0.0235(9) Uani 1 1 d . . .
C27 C 0.7815(4) -0.6449(4) 1.2886(3) 0.0407(13) Uani 1 1 d . . .
H27A H 0.8065 -0.6569 1.3418 0.049 Uiso 1 1 calc R . .
C28 C 0.7944(5) -0.7291(4) 1.2610(4) 0.0614(19) Uani 1 1 d . . .
H28A H 0.8289 -0.7995 1.2953 0.074 Uiso 1 1 calc R . .
C29 C 0.7580(5) -0.7129(4) 1.1849(3) 0.0513(15) Uani 1 1 d . . .
H29A H 0.7664 -0.7722 1.1671 0.062 Uiso 1 1 calc R . .
C30 C 0.7092(4) -0.6115(4) 1.1336(3) 0.0314(11) Uani 1 1 d . . .
C31 C 0.6959(4) -0.5258(3) 1.1620(3) 0.0268(10) Uani 1 1 d . . .
H31A H 0.6615 -0.4554 1.1277 0.032 Uiso 1 1 calc R . .
C32 C 0.6698(4) -0.5954(4) 1.0549(3) 0.0339(11) Uani 1 1 d . . .
C33 C 0.6356(4) -0.5831(4) 0.9885(3) 0.0369(12) Uani 1 1 d . . .
C34 C 0.5976(4) -0.5699(4) 0.9093(3) 0.0320(11) Uani 1 1 d . . .
C35 C 0.5921(4) -0.6565(4) 0.8907(3) 0.0338(11) Uani 1 1 d . . .
H35A H 0.6114 -0.7233 0.9312 0.041 Uiso 1 1 calc R . .
C36 C 0.5590(4) -0.6463(4) 0.8144(3) 0.0347(11) Uani 1 1 d . . .
H36A H 0.5562 -0.7060 0.8023 0.042 Uiso 1 1 calc R . .
C37 C 0.5297(4) -0.5490(4) 0.7551(3) 0.0304(11) Uani 1 1 d . . .
H37A H 0.5079 -0.5423 0.7022 0.037 Uiso 1 1 calc R . .
C38 C 0.5322(4) -0.4606(4) 0.7733(3) 0.0299(10) Uani 1 1 d . . .
C39 C 0.5670(4) -0.4730(4) 0.8501(3) 0.0340(11) Uani 1 1 d . . .
H39A H 0.5698 -0.4135 0.8624 0.041 Uiso 1 1 calc R . .
C40 C 0.4965(4) -0.3584(4) 0.7141(3) 0.0338(11) Uani 1 1 d . . .
C41 C 0.4657(4) -0.2713(4) 0.6675(3) 0.0341(11) Uani 1 1 d . . .
C42 C 0.4306(4) -0.1651(4) 0.6124(3) 0.0314(11) Uani 1 1 d . . .
C43 C 0.4236(4) -0.1481(4) 0.5300(3) 0.0422(13) Uani 1 1 d . . .
H43A H 0.4426 -0.2069 0.5097 0.051 Uiso 1 1 calc R . .
C44 C 0.3891(5) -0.0464(4) 0.4775(3) 0.0467(14) Uani 1 1 d . . .
H44A H 0.3837 -0.0355 0.4213 0.056 Uiso 1 1 calc R . .
C45 C 0.3623(4) 0.0404(4) 0.5061(3) 0.0362(12) Uani 1 1 d . . .
H45A H 0.3372 0.1104 0.4699 0.043 Uiso 1 1 calc R . .
C46 C 0.3726(3) 0.0239(3) 0.5883(3) 0.0254(10) Uani 1 1 d . . .
C47 C 0.4062(3) -0.0783(3) 0.6415(3) 0.0269(10) Uani 1 1 d . . .
H47A H 0.4127 -0.0891 0.6977 0.032 Uiso 1 1 calc R . .
C48 C 0.3496(3) 0.1147(3) 0.6202(2) 0.0222(9) Uani 1 1 d . . .
O9 O 0.1854(2) 0.4376(2) 0.48462(17) 0.0332(8) Uani 1 1 d D . .
N1A N 0.1263(5) 0.3709(8) 0.4050(5) 0.0395(18) Uani 0.50 1 d PD A 1
C49A C 0.1960(6) 0.3970(8) 0.4320(5) 0.0467(9) Uani 0.50 1 d PD A 1
C50A C 0.2939(6) 0.3624(10) 0.3897(6) 0.0467(9) Uani 0.50 1 d PD A 1
H50A H 0.3172 0.4219 0.3671 0.056 Uiso 0.50 1 calc PR A 1
H50B H 0.3506 0.3028 0.4272 0.056 Uiso 0.50 1 calc PR A 1
C51A C 0.2643(7) 0.3278(9) 0.3235(6) 0.0467(9) Uani 0.50 1 d PD A 1
H51A H 0.3161 0.2575 0.3237 0.056 Uiso 0.50 1 calc PR A 1
H51B H 0.2603 0.3798 0.2704 0.056 Uiso 0.50 1 calc PR A 1
C52A C 0.1591(7) 0.3221(9) 0.3409(6) 0.0467(9) Uani 0.50 1 d PD A 1
H52A H 0.1093 0.3618 0.2926 0.056 Uiso 0.50 1 calc PR A 1
H52B H 0.1645 0.2475 0.3586 0.056 Uiso 0.50 1 calc PR A 1
C53A C 0.0262(6) 0.3872(11) 0.4394(7) 0.0467(9) Uani 0.50 1 d PD A 1
H53A H 0.0223 0.4197 0.4822 0.070 Uiso 0.50 1 calc PR A 1
H53B H 0.0191 0.3187 0.4617 0.070 Uiso 0.50 1 calc PR A 1
H53C H -0.0301 0.4341 0.3974 0.070 Uiso 0.50 1 calc PR A 1
N1B N 0.1809(6) 0.3620(8) 0.3891(5) 0.0395(18) Uani 0.50 1 d PD A 2
C49B C 0.1454(6) 0.4000(9) 0.4487(5) 0.0467(9) Uani 0.50 1 d PD A 2
C50B C 0.0460(7) 0.3808(11) 0.4662(6) 0.0467(9) Uani 0.50 1 d PD A 2
H50C H 0.0577 0.3188 0.5144 0.056 Uiso 0.50 1 calc PR A 2
H50D H -0.0090 0.4438 0.4755 0.056 Uiso 0.50 1 calc PR A 2
C51B C 0.0151(7) 0.3601(9) 0.3928(5) 0.0467(9) Uani 0.50 1 d PD A 2
H51C H -0.0179 0.3073 0.4077 0.056 Uiso 0.50 1 calc PR A 2
H51D H -0.0334 0.4263 0.3544 0.056 Uiso 0.50 1 calc PR A 2
C52B C 0.1178(7) 0.3174(9) 0.3580(7) 0.0467(9) Uani 0.50 1 d PD A 2
H52C H 0.1485 0.2388 0.3770 0.056 Uiso 0.50 1 calc PR A 2
H52D H 0.1099 0.3421 0.2986 0.056 Uiso 0.50 1 calc PR A 2
C53B C 0.2846(6) 0.3504(11) 0.3630(7) 0.0467(9) Uani 0.50 1 d PD A 2
H53D H 0.3159 0.3825 0.3920 0.070 Uiso 0.50 1 calc PR A 2
H53E H 0.2794 0.3861 0.3052 0.070 Uiso 0.50 1 calc PR A 2
H53F H 0.3282 0.2748 0.3743 0.070 Uiso 0.50 1 calc PR A 2
O10A O 0.4836(5) 0.0744(5) 0.8518(4) 0.0443(13) Uani 0.50 1 d PD B 1
N2A N 0.6455(5) -0.0182(7) 0.8282(5) 0.0519(18) Uani 0.50 1 d PD B 1
C54A C 0.5763(5) 0.0429(8) 0.8638(5) 0.0503(9) Uani 0.50 1 d PD B 1
C55A C 0.6338(6) 0.0565(9) 0.9286(5) 0.0503(9) Uani 0.50 1 d PD B 1
H55A H 0.6062 0.1315 0.9284 0.060 Uiso 0.50 1 calc PR B 1
H55B H 0.6275 0.0113 0.9822 0.060 Uiso 0.50 1 calc PR B 1
C56A C 0.7457(7) 0.0225(8) 0.9079(6) 0.0503(9) Uani 0.50 1 d PD B 1
H56A H 0.7633 0.0852 0.8821 0.060 Uiso 0.50 1 calc PR B 1
H56B H 0.7934 -0.0218 0.9568 0.060 Uiso 0.50 1 calc PR B 1
C57A C 0.7536(6) -0.0406(8) 0.8506(6) 0.0503(9) Uani 0.50 1 d PD B 1
H57A H 0.7892 -0.0171 0.8028 0.060 Uiso 0.50 1 calc PR B 1
H57B H 0.7920 -0.1174 0.8771 0.060 Uiso 0.50 1 calc PR B 1
C58A C 0.6222(9) -0.0554(9) 0.7645(6) 0.0503(9) Uani 0.50 1 d PD B 1
H58A H 0.5468 -0.0348 0.7569 0.075 Uiso 0.50 1 calc PR B 1
H58B H 0.6566 -0.1329 0.7795 0.075 Uiso 0.50 1 calc PR B 1
H58C H 0.6475 -0.0234 0.7144 0.075 Uiso 0.50 1 calc PR B 1
O10B O 0.4074(6) 0.1286(5) 0.8874(4) 0.0443(13) Uani 0.50 1 d PD C 2
N2B N 0.3576(5) 0.2235(6) 0.9757(5) 0.0519(18) Uani 0.50 1 d PD C 2
C54B C 0.4236(6) 0.1583(7) 0.9412(5) 0.0503(9) Uani 0.50 1 d PD C 2
C55B C 0.5287(6) 0.1196(8) 0.9859(6) 0.0503(9) Uani 0.50 1 d PD C 2
H55C H 0.5576 0.0412 1.0083 0.060 Uiso 0.50 1 calc PR C 2
H55D H 0.5781 0.1413 0.9496 0.060 Uiso 0.50 1 calc PR C 2
C56B C 0.5102(7) 0.1704(8) 1.0524(6) 0.0503(9) Uani 0.50 1 d PD C 2
H56C H 0.5173 0.1166 1.1052 0.060 Uiso 0.50 1 calc PR C 2
H56D H 0.5611 0.2034 1.0533 0.060 Uiso 0.50 1 calc PR C 2
C57B C 0.4009(7) 0.2536(8) 1.0350(6) 0.0503(9) Uani 0.50 1 d PD C 2
H57C H 0.3621 0.2498 1.0838 0.060 Uiso 0.50 1 calc PR C 2
H57D H 0.4010 0.3260 1.0126 0.060 Uiso 0.50 1 calc PR C 2
C58B C 0.2468(6) 0.2763(8) 0.9495(7) 0.0503(9) Uani 0.50 1 d PD C 2
H58D H 0.2309 0.2481 0.9089 0.075 Uiso 0.50 1 calc PR C 2
H58E H 0.2291 0.3529 0.9263 0.075 Uiso 0.50 1 calc PR C 2
H58F H 0.2062 0.2634 0.9956 0.075 Uiso 0.50 1 calc PR C 2

loop_
_atom_site_aniso_label
_atom_site_aniso_U_11
_atom_site_aniso_U_22
_atom_site_aniso_U_33
_atom_site_aniso_U_23
_atom_site_aniso_U_13
_atom_site_aniso_U_12
Mo1 0.0280(2) 0.0185(2) 0.01754(19) -0.00241(15) -0.00101(15) -0.01277(17)
Mo2 0.0274(2) 0.0169(2) 0.01745(19) -0.00236(14) -0.00107(15) -0.01286(17)
O1 0.0270(17) 0.0233(16) 0.0171(14) -0.0029(12) -0.0016(12) -0.0114(14)
O2 0.0268(17) 0.0155(14) 0.0152(14) -0.0022(11) -0.0012(12) -0.0103(13)
O3 0.0306(18) 0.0229(16) 0.0187(15) -0.0036(12) 0.0008(13) -0.0136(14)
O4 0.0297(18) 0.0199(15) 0.0176(14) -0.0032(12) 0.0007(12) -0.0145(14)
O5 0.0293(17) 0.0191(15) 0.0154(14) -0.0027(11) -0.0003(12) -0.0128(13)
O6 0.0250(17) 0.0162(15) 0.0176(14) -0.0018(12) -0.0014(12) -0.0098(13)
O7 0.0282(17) 0.0205(16) 0.0215(15) -0.0056(12) -0.0022(13) -0.0116(14)
O8 0.0285(17) 0.0224(15) 0.0177(15) -0.0049(12) -0.0001(12) -0.0144(14)
C1 0.028(3) 0.013(2) 0.019(2) -0.0039(17) -0.0020(18) -0.0086(19)
C2 0.032(3) 0.022(2) 0.020(2) -0.0085(17) 0.0034(18) -0.016(2)
C3 0.036(3) 0.026(2) 0.026(2) -0.0048(19) -0.002(2) -0.014(2)
C4 0.051(3) 0.042(3) 0.026(2) 0.003(2) 0.002(2) -0.029(3)
C5 0.038(3) 0.058(4) 0.034(3) -0.009(3) 0.009(2) -0.029(3)
C6 0.031(3) 0.036(3) 0.027(2) -0.007(2) 0.003(2) -0.016(2)
C7 0.029(3) 0.029(2) 0.023(2) -0.0055(19) -0.0003(19) -0.018(2)
C8 0.035(3) 0.040(3) 0.035(3) -0.009(2) 0.009(2) -0.021(3)
C9 0.031(3) 0.036(3) 0.035(3) -0.007(2) 0.006(2) -0.016(2)
C10 0.028(3) 0.022(2) 0.037(3) -0.008(2) 0.003(2) -0.009(2)
C11 0.035(3) 0.023(2) 0.034(3) -0.006(2) 0.006(2) -0.013(2)
C12 0.027(3) 0.026(2) 0.038(3) -0.007(2) 0.006(2) -0.014(2)
C13 0.033(3) 0.023(2) 0.035(3) -0.005(2) -0.003(2) -0.012(2)
C14 0.036(3) 0.023(2) 0.033(3) -0.008(2) 0.004(2) -0.014(2)
C15 0.030(3) 0.030(3) 0.036(3) -0.010(2) 0.008(2) -0.016(2)
C16 0.033(3) 0.031(3) 0.037(3) -0.011(2) 0.006(2) -0.016(2)
C17 0.031(3) 0.036(3) 0.035(3) -0.014(2) 0.008(2) -0.018(2)
C18 0.033(3) 0.032(3) 0.032(2) -0.010(2) 0.007(2) -0.019(2)
C19 0.026(3) 0.040(3) 0.040(3) -0.009(2) 0.007(2) -0.016(2)
C20 0.031(3) 0.037(3) 0.038(3) -0.008(2) -0.001(2) -0.014(2)
C21 0.030(3) 0.023(2) 0.030(2) -0.0036(19) 0.000(2) -0.011(2)
C22 0.034(3) 0.019(2) 0.025(2) -0.0055(18) -0.0015(19) -0.014(2)
C23 0.030(3) 0.021(2) 0.028(2) -0.0089(18) 0.0031(19) -0.013(2)
C24 0.029(3) 0.020(2) 0.021(2) -0.0079(18) -0.0012(18) -0.013(2)
C25 0.022(2) 0.024(2) 0.025(2) -0.0040(18) 0.0015(18) -0.014(2)
C26 0.024(2) 0.021(2) 0.026(2) -0.0083(18) 0.0004(18) -0.009(2)
C27 0.060(4) 0.026(3) 0.031(3) -0.006(2) -0.011(2) -0.011(3)
C28 0.099(5) 0.020(3) 0.052(4) -0.009(2) -0.028(3) -0.006(3)
C29 0.077(4) 0.028(3) 0.052(3) -0.022(3) -0.007(3) -0.014(3)
C30 0.036(3) 0.026(2) 0.036(3) -0.013(2) 0.002(2) -0.013(2)
C31 0.031(3) 0.021(2) 0.030(2) -0.0078(19) 0.0032(19) -0.012(2)
C32 0.043(3) 0.025(2) 0.039(3) -0.017(2) 0.006(2) -0.014(2)
C33 0.045(3) 0.031(3) 0.042(3) -0.019(2) 0.007(2) -0.017(2)
C34 0.032(3) 0.036(3) 0.035(3) -0.018(2) 0.003(2) -0.015(2)
C35 0.036(3) 0.026(3) 0.038(3) -0.008(2) -0.006(2) -0.012(2)
C36 0.036(3) 0.030(3) 0.047(3) -0.018(2) -0.003(2) -0.017(2)
C37 0.028(3) 0.034(3) 0.036(3) -0.015(2) 0.000(2) -0.015(2)
C38 0.031(3) 0.027(2) 0.035(3) -0.013(2) 0.006(2) -0.013(2)
C39 0.042(3) 0.027(3) 0.042(3) -0.021(2) 0.009(2) -0.016(2)
C40 0.041(3) 0.033(3) 0.037(3) -0.017(2) 0.005(2) -0.019(2)
C41 0.040(3) 0.036(3) 0.036(3) -0.018(2) 0.007(2) -0.020(2)
C42 0.034(3) 0.028(3) 0.035(3) -0.014(2) 0.002(2) -0.012(2)
C43 0.059(4) 0.034(3) 0.039(3) -0.022(2) 0.003(3) -0.015(3)
C44 0.070(4) 0.044(3) 0.029(3) -0.017(2) -0.001(3) -0.020(3)
C45 0.052(3) 0.030(3) 0.029(3) -0.010(2) 0.000(2) -0.017(3)
C46 0.029(3) 0.027(2) 0.026(2) -0.0102(19) 0.0048(19) -0.015(2)
C47 0.032(3) 0.028(2) 0.028(2) -0.013(2) 0.0048(19) -0.016(2)
C48 0.024(2) 0.021(2) 0.024(2) -0.0073(18) 0.0027(18) -0.011(2)
O9 0.036(2) 0.0276(17) 0.0266(17) 0.0013(14) 0.0000(14) -0.0090(15)
N1A 0.040(6) 0.039(3) 0.036(4) -0.007(3) 0.000(4) -0.014(5)
C49A 0.047(3) 0.0492(19) 0.044(3) -0.0129(18) 0.0002(19) -0.0186(18)
C50A 0.047(3) 0.0492(19) 0.044(3) -0.0129(18) 0.0002(19) -0.0186(18)
C51A 0.047(3) 0.0492(19) 0.044(3) -0.0129(18) 0.0002(19) -0.0186(18)
C52A 0.047(3) 0.0492(19) 0.044(3) -0.0129(18) 0.0002(19) -0.0186(18)
C53A 0.047(3) 0.0492(19) 0.044(3) -0.0129(18) 0.0002(19) -0.0186(18)
N1B 0.040(6) 0.039(3) 0.036(4) -0.007(3) 0.000(4) -0.014(5)
C49B 0.047(3) 0.0492(19) 0.044(3) -0.0129(18) 0.0002(19) -0.0186(18)
C50B 0.047(3) 0.0492(19) 0.044(3) -0.0129(18) 0.0002(19) -0.0186(18)
C51B 0.047(3) 0.0492(19) 0.044(3) -0.0129(18) 0.0002(19) -0.0186(18)
C52B 0.047(3) 0.0492(19) 0.044(3) -0.0129(18) 0.0002(19) -0.0186(18)
C53B 0.047(3) 0.0492(19) 0.044(3) -0.0129(18) 0.0002(19) -0.0186(18)
O10A 0.048(4) 0.041(3) 0.033(3) 0.002(2) -0.015(2) -0.013(3)
N2A 0.061(5) 0.046(4) 0.059(4) -0.031(3) 0.030(4) -0.023(4)
C54A 0.051(2) 0.051(2) 0.049(2) -0.0098(17) -0.0064(18) -0.0223(19)
C55A 0.051(2) 0.051(2) 0.049(2) -0.0098(17) -0.0064(18) -0.0223(19)
C56A 0.051(2) 0.051(2) 0.049(2) -0.0098(17) -0.0064(18) -0.0223(19)
C57A 0.051(2) 0.051(2) 0.049(2) -0.0098(17) -0.0064(18) -0.0223(19)
C58A 0.051(2) 0.051(2) 0.049(2) -0.0098(17) -0.0064(18) -0.0223(19)
O10B 0.048(4) 0.041(3) 0.033(3) 0.002(2) -0.015(2) -0.013(3)
N2B 0.061(5) 0.046(4) 0.059(4) -0.031(3) 0.030(4) -0.023(4)
C54B 0.051(2) 0.051(2) 0.049(2) -0.0098(17) -0.0064(18) -0.0223(19)
C55B 0.051(2) 0.051(2) 0.049(2) -0.0098(17) -0.0064(18) -0.0223(19)
C56B 0.051(2) 0.051(2) 0.049(2) -0.0098(17) -0.0064(18) -0.0223(19)
C57B 0.051(2) 0.051(2) 0.049(2) -0.0098(17) -0.0064(18) -0.0223(19)
C58B 0.051(2) 0.051(2) 0.049(2) -0.0098(17) -0.0064(18) -0.0223(19)

loop_
_atom_type_symbol
_atom_type_description
_atom_type_scat_dispersion_real
_atom_type_scat_dispersion_imag
_atom_type_scat_source
C C 0.0033 0.0016 'International Tables Vol C Tables 4.2.6.8 and 6.1.1.4'
H H 0.0000 0.0000 'International Tables Vol C Tables 4.2.6.8 and 6.1.1.4'
N N 0.0061 0.0033 'International Tables Vol C Tables 4.2.6.8 and 6.1.1.4'
O O 0.0106 0.0060 'International Tables Vol C Tables 4.2.6.8 and 6.1.1.4'
Mo Mo -1.6832 0.6857 'International Tables Vol C Tables 4.2.6.8 and 6.1.1.4'

loop_
_geom_angle_atom_site_label_1
_geom_angle_atom_site_label_2
_geom_angle_atom_site_label_3
_geom_angle
_geom_angle_site_symmetry_1
_geom_angle_site_symmetry_3
O5 Mo1 O3 89.06(11) 2_657 2_657
O5 Mo1 O1 90.07(11) 2_657 .
O3 Mo1 O1 176.94(11) 2_657 .
O5 Mo1 O7 176.41(10) 2_657 .
O3 Mo1 O7 91.23(11) 2_657 .
O1 Mo1 O7 89.46(11) . .
O5 Mo1 Mo2 92.01(7) 2_657 .
O3 Mo1 Mo2 90.89(8) 2_657 .
O1 Mo1 Mo2 92.08(8) . .
O7 Mo1 Mo2 91.56(8) . .
O5 Mo1 O9 96.24(10) 2_657 .
O3 Mo1 O9 81.87(10) 2_657 .
O1 Mo1 O9 95.31(10) . .
O7 Mo1 O9 80.26(10) . .
Mo2 Mo1 O9 168.91(7) . .
O4 Mo2 O6 88.58(11) 2_657 2_657
O4 Mo2 O8 90.61(11) 2_657 .
O6 Mo2 O8 177.21(10) 2_657 .
O4 Mo2 Mo1 92.26(8) 2_657 .
O6 Mo2 Mo1 91.11(7) 2_657 .
O8 Mo2 Mo1 91.59(8) . .
O4 Mo2 O2 176.57(10) 2_657 .
O6 Mo2 O2 90.77(10) 2_657 .
O8 Mo2 O2 89.87(10) . .
Mo1 Mo2 O2 91.12(7) . .
C1 O1 Mo1 117.1(3) . .
C1 O2 Mo2 117.5(3) . .
C24 O3 Mo1 117.9(3) . 2_657
C24 O4 Mo2 116.9(3) . 2_657
C25 O5 Mo1 117.5(3) . 2_657
C25 O6 Mo2 117.6(2) . 2_657
C48 O7 Mo1 117.1(2) . .
C48 O8 Mo2 117.6(3) . .
O1 C1 O2 122.1(4) . .
O1 C1 C2 119.3(4) . .
O2 C1 C2 118.6(4) . .
C7 C2 C3 119.8(4) . .
C7 C2 C1 120.3(4) . .
C3 C2 C1 119.8(4) . .
C4 C3 C2 119.6(4) . .
C4 C3 H3A 120.2 . .
C2 C3 H3A 120.2 . .
C3 C4 C5 120.9(4) . .
C3 C4 H4A 119.6 . .
C5 C4 H4A 119.6 . .
C4 C5 C6 120.1(5) . .
C4 C5 H5A 119.9 . .
C6 C5 H5A 119.9 . .
C7 C6 C5 118.9(4) . .
C7 C6 C8 120.9(4) . .
C5 C6 C8 120.1(4) . .
C2 C7 C6 120.7(4) . .
C2 C7 H7A 119.7 . .
C6 C7 H7A 119.7 . .
C9 C8 C6 173.8(5) . .
C8 C9 C10 172.2(5) . .
C15 C10 C11 119.2(4) . .
C15 C10 C9 119.9(4) . .
C11 C10 C9 120.7(4) . .
C12 C11 C10 120.5(4) . .
C12 C11 H11A 119.8 . .
C10 C11 H11A 119.8 . .
C11 C12 C13 120.3(4) . .
C11 C12 H12A 119.9 . .
C13 C12 H12A 119.9 . .
C12 C13 C14 120.9(4) . .
C12 C13 H13A 119.6 . .
C14 C13 H13A 119.6 . .
C15 C14 C13 118.4(4) . .
C15 C14 C16 121.2(4) . .
C13 C14 C16 120.4(4) . .
C10 C15 C14 120.7(4) . .
C10 C15 H15A 119.6 . .
C14 C15 H15A 119.6 . .
C17 C16 C14 179.5(6) . .
C16 C17 C18 179.1(6) . .
C23 C18 C19 119.7(4) . .
C23 C18 C17 120.5(4) . .
C19 C18 C17 119.8(4) . .
C20 C19 C18 120.0(4) . .
C20 C19 H19A 120.0 . .
C18 C19 H19A 120.0 . .
C21 C20 C19 120.3(5) . .
C21 C20 H20A 119.9 . .
C19 C20 H20A 119.9 . .
C20 C21 C22 119.9(4) . .
C20 C21 H21A 120.0 . .
C22 C21 H21A 120.0 . .
C23 C22 C21 120.2(4) . .
C23 C22 C24 119.7(4) . .
C21 C22 C24 120.1(4) . .
C22 C23 C18 119.8(4) . .
C22 C23 H23A 120.1 . .
C18 C23 H23A 120.1 . .
O4 C24 O3 122.0(4) . .
O4 C24 C22 119.2(4) . .
O3 C24 C22 118.7(4) . .
O5 C25 O6 121.8(4) . .
O5 C25 C26 119.3(4) . .
O6 C25 C26 119.0(4) . .
C31 C26 C27 119.6(4) . .
C31 C26 C25 120.5(4) . .
C27 C26 C25 119.9(4) . .
C28 C27 C26 119.7(5) . .
C28 C27 H27A 120.2 . .
C26 C27 H27A 120.2 . .
C29 C28 C27 120.8(5) . .
C29 C28 H28A 119.6 . .
C27 C28 H28A 119.6 . .
C28 C29 C30 120.6(5) . .
C28 C29 H29A 119.7 . .
C30 C29 H29A 119.7 . .
C29 C30 C31 118.4(4) . .
C29 C30 C32 120.2(4) . .
C31 C30 C32 121.3(4) . .
C26 C31 C30 120.9(4) . .
C26 C31 H31A 119.6 . .
C30 C31 H31A 119.6 . .
C33 C32 C30 178.9(5) . .
C32 C33 C34 178.5(6) . .
C39 C34 C35 118.7(4) . .
C39 C34 C33 121.5(4) . .
C35 C34 C33 119.8(4) . .
C36 C35 C34 120.7(4) . .
C36 C35 H35A 119.6 . .
C34 C35 H35A 119.6 . .
C35 C36 C37 120.1(4) . .
C35 C36 H36A 119.9 . .
C37 C36 H36A 119.9 . .
C36 C37 C38 119.8(4) . .
C36 C37 H37A 120.1 . .
C38 C37 H37A 120.1 . .
C39 C38 C37 119.0(4) . .
C39 C38 C40 120.4(4) . .
C37 C38 C40 120.5(4) . .
C34 C39 C38 121.5(4) . .
C34 C39 H39A 119.2 . .
C38 C39 H39A 119.2 . .
C41 C40 C38 177.1(5) . .
C40 C41 C42 178.2(5) . .
C43 C42 C47 119.4(4) . .
C43 C42 C41 120.6(4) . .
C47 C42 C41 120.0(4) . .
C44 C43 C42 120.4(4) . .
C44 C43 H43A 119.8 . .
C42 C43 H43A 119.8 . .
C43 C44 C45 120.5(5) . .
C43 C44 H44A 119.7 . .
C45 C44 H44A 119.7 . .
C44 C45 C46 119.4(5) . .
C44 C45 H45A 120.3 . .
C46 C45 H45A 120.3 . .
C47 C46 C45 120.4(4) . .
C47 C46 C48 119.1(4) . .
C45 C46 C48 120.5(4) . .
C46 C47 C42 119.9(4) . .
C46 C47 H47A 120.1 . .
C42 C47 H47A 120.1 . .
O8 C48 O7 122.1(4) . .
O8 C48 C46 119.3(4) . .
O7 C48 C46 118.6(4) . .
C49A O9 Mo1 121.0(6) . .
C49B O9 Mo1 122.6(6) . .
C49A N1A C53A 121.3(8) . .
C49A N1A C52A 114.5(6) . .
C53A N1A C52A 124.1(7) . .
O9 C49A N1A 125.5(7) . .
O9 C49A C50A 125.5(6) . .
N1A C49A C50A 109.0(5) . .
C51A C50A C49A 105.0(6) . .
C51A C50A H50A 110.8 . .
C49A C50A H50A 110.8 . .
C51A C50A H50B 110.8 . .
C49A C50A H50B 110.8 . .
H50A C50A H50B 108.8 . .
C50A C51A C52A 105.9(7) . .
C50A C51A H51A 110.6 . .
C52A C51A H51A 110.6 . .
C50A C51A H51B 110.6 . .
C52A C51A H51B 110.6 . .
H51A C51A H51B 108.7 . .
N1A C52A C51A 104.4(7) . .
N1A C52A H52A 110.9 . .
C51A C52A H52A 110.9 . .
N1A C52A H52B 110.9 . .
C51A C52A H52B 110.9 . .
H52A C52A H52B 108.9 . .
N1A C53A H53A 109.5 . .
N1A C53A H53B 109.5 . .
H53A C53A H53B 109.5 . .
N1A C53A H53C 109.5 . .
H53A C53A H53C 109.5 . .
H53B C53A H53C 109.5 . .
C49B N1B C53B 121.9(8) . .
C49B N1B C52B 116.2(6) . .
C53B N1B C52B 121.3(7) . .
O9 C49B N1B 127.6(7) . .
O9 C49B C50B 126.9(6) . .
N1B C49B C50B 105.4(5) . .
C51B C50B C49B 105.9(6) . .
C51B C50B H50C 110.6 . .
C49B C50B H50C 110.6 . .
C51B C50B H50D 110.6 . .
C49B C50B H50D 110.6 . .
H50C C50B H50D 108.7 . .
C52B C51B C50B 102.8(7) . .
C52B C51B H51C 111.2 . .
C50B C51B H51C 111.2 . .
C52B C51B H51D 111.2 . .
C50B C51B H51D 111.2 . .
H51C C51B H51D 109.1 . .
N1B C52B C51B 102.5(7) . .
N1B C52B H52C 111.3 . .
C51B C52B H52C 111.3 . .
N1B C52B H52D 111.3 . .
C51B C52B H52D 111.3 . .
H52C C52B H52D 109.2 . .
N1B C53B H53D 109.5 . .
N1B C53B H53E 109.5 . .
H53D C53B H53E 109.5 . .
N1B C53B H53F 109.5 . .
H53D C53B H53F 109.5 . .
H53E C53B H53F 109.5 . .
C54A N2A C57A 115.1(7) . .
C54A N2A C58A 125.4(8) . .
C57A N2A C58A 119.3(7) . .
O10A C54A N2A 125.9(8) . .
O10A C54A C55A 126.1(7) . .
N2A C54A C55A 107.7(6) . .
C56A C55A C54A 104.8(7) . .
C56A C55A H55A 110.8 . .
C54A C55A H55A 110.8 . .
C56A C55A H55B 110.8 . .
C54A C55A H55B 110.8 . .
H55A C55A H55B 108.9 . .
C57A C56A C55A 105.3(7) . .
C57A C56A H56A 110.7 . .
C55A C56A H56A 110.7 . .
C57A C56A H56B 110.7 . .
C55A C56A H56B 110.7 . .
H56A C56A H56B 108.8 . .
N2A C57A C56A 103.9(7) . .
N2A C57A H57A 111.0 . .
C56A C57A H57A 111.0 . .
N2A C57A H57B 111.0 . .
C56A C57A H57B 111.0 . .
H57A C57A H57B 109.0 . .
N2A C58A H58A 109.5 . .
N2A C58A H58B 109.5 . .
H58A C58A H58B 109.5 . .
N2A C58A H58C 109.5 . .
H58A C58A H58C 109.5 . .
H58B C58A H58C 109.5 . .
C54B N2B C57B 117.1(7) . .
C54B N2B C58B 122.6(8) . .
C57B N2B C58B 119.8(7) . .
O10B C54B N2B 129.1(8) . .
O10B C54B C55B 124.3(7) . .
N2B C54B C55B 106.5(6) . .
C56B C55B C54B 105.8(7) . .
C56B C55B H55C 110.6 . .
C54B C55B H55C 110.6 . .
C56B C55B H55D 110.6 . .
C54B C55B H55D 110.6 . .
H55C C55B H55D 108.7 . .
C57B C56B C55B 106.4(7) . .
C57B C56B H56C 110.4 . .
C55B C56B H56C 110.4 . .
C57B C56B H56D 110.4 . .
C55B C56B H56D 110.4 . .
H56C C56B H56D 108.6 . .
N2B C57B C56B 101.6(7) . .
N2B C57B H57C 111.5 . .
C56B C57B H57C 111.5 . .
N2B C57B H57D 111.5 . .
C56B C57B H57D 111.5 . .
H57C C57B H57D 109.3 . .
N2B C58B H58D 109.5 . .
N2B C58B H58E 109.5 . .
H58D C58B H58E 109.5 . .
N2B C58B H58F 109.5 . .
H58D C58B H58F 109.5 . .
H58E C58B H58F 109.5 . .

loop_
_geom_bond_atom_site_label_1
_geom_bond_atom_site_label_2
_geom_bond_distance
_geom_bond_site_symmetry_2
Mo1 O5 2.094(3) 2_657
Mo1 O3 2.104(3) 2_657
Mo1 O1 2.106(3) .
Mo1 O7 2.114(3) .
Mo1 Mo2 2.1144(7) .
Mo1 O9 2.494(3) .
Mo2 O4 2.099(3) 2_657
Mo2 O6 2.103(3) 2_657
Mo2 O8 2.110(3) .
Mo2 O2 2.115(3) .
O1 C1 1.275(5) .
O2 C1 1.276(5) .
O3 C24 1.275(5) .
O3 Mo1 2.104(3) 2_657
O4 C24 1.274(5) .
O4 Mo2 2.099(3) 2_657
O5 C25 1.271(5) .
O5 Mo1 2.094(3) 2_657
O6 C25 1.280(5) .
O6 Mo2 2.103(3) 2_657
O7 C48 1.284(5) .
O8 C48 1.267(5) .
C1 C2 1.486(6) .
C2 C7 1.382(6) .
C2 C3 1.411(6) .
C3 C4 1.378(7) .
C3 H3A 0.9500 .
C4 C5 1.378(7) .
C4 H4A 0.9500 .
C5 C6 1.413(6) .
C5 H5A 0.9500 .
C6 C7 1.396(6) .
C6 C8 1.439(7) .
C7 H7A 0.9500 .
C8 C9 1.199(7) .
C9 C10 1.432(7) .
C10 C15 1.392(6) .
C10 C11 1.402(6) .
C11 C12 1.369(6) .
C11 H11A 0.9500 .
C12 C13 1.377(6) .
C12 H12A 0.9500 .
C13 C14 1.403(6) .
C13 H13A 0.9500 .
C14 C15 1.395(6) .
C14 C16 1.444(6) .
C15 H15A 0.9500 .
C16 C17 1.187(6) .
C17 C18 1.451(6) .
C18 C23 1.392(6) .
C18 C19 1.393(6) .
C19 C20 1.387(6) .
C19 H19A 0.9500 .
C20 C21 1.381(6) .
C20 H20A 0.9500 .
C21 C22 1.389(6) .
C21 H21A 0.9500 .
C22 C23 1.389(6) .
C22 C24 1.476(6) .
C23 H23A 0.9500 .
C25 C26 1.487(6) .
C26 C31 1.369(6) .
C26 C27 1.385(6) .
C27 C28 1.372(7) .
C27 H27A 0.9500 .
C28 C29 1.366(7) .
C28 H28A 0.9500 .
C29 C30 1.378(7) .
C29 H29A 0.9500 .
C30 C31 1.398(6) .
C30 C32 1.423(6) .
C31 H31A 0.9500 .
C32 C33 1.210(7) .
C33 C34 1.436(7) .
C34 C39 1.382(7) .
C34 C35 1.396(6) .
C35 C36 1.378(6) .
C35 H35A 0.9500 .
C36 C37 1.387(6) .
C36 H36A 0.9500 .
C37 C38 1.402(6) .
C37 H37A 0.9500 .
C38 C39 1.383(6) .
C38 C40 1.430(7) .
C39 H39A 0.9500 .
C40 C41 1.191(7) .
C41 C42 1.442(7) .
C42 C43 1.389(7) .
C42 C47 1.397(6) .
C43 C44 1.379(7) .
C43 H43A 0.9500 .
C44 C45 1.387(7) .
C44 H44A 0.9500 .
C45 C46 1.389(6) .
C45 H45A 0.9500 .
C46 C47 1.388(6) .
C46 C48 1.481(6) .
C47 H47A 0.9500 .
O9 C49A 1.2004(10) .
O9 C49B 1.2011(10) .
N1A C49A 1.3101(11) .
N1A C53A 1.4600(11) .
N1A C52A 1.4601(11) .
C49A C50A 1.5102(11) .
C50A C51A 1.5099(11) .
C50A H50A 0.9900 .
C50A H50B 0.9900 .
C51A C52A 1.5100(11) .
C51A H51A 0.9900 .
C51A H51B 0.9900 .
C52A H52A 0.9900 .
C52A H52B 0.9900 .
C53A H53A 0.9800 .
C53A H53B 0.9800 .
C53A H53C 0.9800 .
N1B C49B 1.3104(11) .
N1B C53B 1.4600(11) .
N1B C52B 1.4603(11) .
C49B C50B 1.5105(11) .
C50B C51B 1.5102(11) .
C50B H50C 0.9900 .
C50B H50D 0.9900 .
C51B C52B 1.5099(11) .
C51B H51C 0.9900 .
C51B H51D 0.9900 .
C52B H52C 0.9900 .
C52B H52D 0.9900 .
C53B H53D 0.9800 .
C53B H53E 0.9800 .
C53B H53F 0.9800 .
O10A C54A 1.2002(11) .
N2A C54A 1.3103(10) .
N2A C57A 1.4591(11) .
N2A C58A 1.4599(11) .
C54A C55A 1.5100(11) .
C55A C56A 1.5097(11) .
C55A H55A 0.9900 .
C55A H55B 0.9900 .
C56A C57A 1.5096(11) .
C56A H56A 0.9900 .
C56A H56B 0.9900 .
C57A H57A 0.9900 .
C57A H57B 0.9900 .
C58A H58A 0.9800 .
C58A H58B 0.9800 .
C58A H58C 0.9800 .
O10B C54B 1.2005(11) .
N2B C54B 1.3103(10) .
N2B C57B 1.4596(11) .
N2B C58B 1.4601(11) .
C54B C55B 1.5101(11) .
C55B C56B 1.5101(11) .
C55B H55C 0.9900 .
C55B H55D 0.9900 .
C56B C57B 1.5100(11) .
C56B H56C 0.9900 .
C56B H56D 0.9900 .
C57B H57C 0.9900 .
C57B H57D 0.9900 .
C58B H58D 0.9800 .
C58B H58E 0.9800 .
C58B H58F 0.9800 .

loop_
_geom_torsion_atom_site_label_1
_geom_torsion_atom_site_label_2
_geom_torsion_atom_site_label_3
_geom_torsion_atom_site_label_4
_geom_torsion
_geom_torsion_site_symmetry_1
_geom_torsion_site_symmetry_4
O5 Mo1 Mo2 O4 88.24(11) 2_657 2_657
O3 Mo1 Mo2 O4 -0.85(11) 2_657 2_657
O1 Mo1 Mo2 O4 178.38(11) . 2_657
O7 Mo1 Mo2 O4 -92.10(11) . 2_657
O9 Mo1 Mo2 O4 -49.8(4) . 2_657
O5 Mo1 Mo2 O6 -0.38(11) 2_657 2_657
O3 Mo1 Mo2 O6 -89.47(11) 2_657 2_657
O1 Mo1 Mo2 O6 89.76(11) . 2_657
O7 Mo1 Mo2 O6 179.28(11) . 2_657
O9 Mo1 Mo2 O6 -138.5(4) . 2_657
O5 Mo1 Mo2 O8 178.91(11) 2_657 .
O3 Mo1 Mo2 O8 89.83(11) 2_657 .
O1 Mo1 Mo2 O8 -90.94(11) . .
O7 Mo1 Mo2 O8 -1.42(11) . .
O9 Mo1 Mo2 O8 40.8(4) . .
O5 Mo1 Mo2 O2 -91.18(10) 2_657 .
O3 Mo1 Mo2 O2 179.73(11) 2_657 .
O1 Mo1 Mo2 O2 -1.04(11) . .
O7 Mo1 Mo2 O2 88.48(10) . .
O9 Mo1 Mo2 O2 130.7(4) . .
O5 Mo1 O1 C1 93.1(3) 2_657 .
O7 Mo1 O1 C1 -90.5(3) . .
Mo2 Mo1 O1 C1 1.1(3) . .
O9 Mo1 O1 C1 -170.7(3) . .
O6 Mo2 O2 C1 -89.7(3) 2_657 .
O8 Mo2 O2 C1 93.0(3) . .
Mo1 Mo2 O2 C1 1.4(3) . .
O3 Mo1 O7 C48 -90.8(3) 2_657 .
O1 Mo1 O7 C48 92.1(3) . .
Mo2 Mo1 O7 C48 0.1(3) . .
O9 Mo1 O7 C48 -172.4(3) . .
O4 Mo2 O8 C48 95.7(3) 2_657 .
Mo1 Mo2 O8 C48 3.4(3) . .
O2 Mo2 O8 C48 -87.7(3) . .
Mo1 O1 C1 O2 -0.2(5) . .
Mo1 O1 C1 C2 179.4(3) . .
Mo2 O2 C1 O1 -0.9(5) . .
Mo2 O2 C1 C2 179.5(3) . .
O1 C1 C2 C7 -167.8(4) . .
O2 C1 C2 C7 11.7(6) . .
O1 C1 C2 C3 10.6(6) . .
O2 C1 C2 C3 -169.9(4) . .
C7 C2 C3 C4 -0.1(6) . .
C1 C2 C3 C4 -178.5(4) . .
C2 C3 C4 C5 1.1(7) . .
C3 C4 C5 C6 -0.8(8) . .
C4 C5 C6 C7 -0.5(7) . .
C4 C5 C6 C8 -175.2(5) . .
C3 C2 C7 C6 -1.2(6) . .
C1 C2 C7 C6 177.2(4) . .
C5 C6 C7 C2 1.5(7) . .
C8 C6 C7 C2 176.1(4) . .
C15 C10 C11 C12 -1.5(7) . .
C9 C10 C11 C12 173.2(4) . .
C10 C11 C12 C13 0.4(7) . .
C11 C12 C13 C14 1.3(7) . .
C12 C13 C14 C15 -1.9(7) . .
C12 C13 C14 C16 179.0(4) . .
C11 C10 C15 C14 0.8(7) . .
C9 C10 C15 C14 -173.9(4) . .
C13 C14 C15 C10 0.8(7) . .
C16 C14 C15 C10 179.9(4) . .
C23 C18 C19 C20 0.2(7) . .
C17 C18 C19 C20 -179.7(4) . .
C18 C19 C20 C21 0.0(7) . .
C19 C20 C21 C22 0.6(7) . .
C20 C21 C22 C23 -1.4(6) . .
C20 C21 C22 C24 -179.5(4) . .
C21 C22 C23 C18 1.6(6) . .
C24 C22 C23 C18 179.7(4) . .
C19 C18 C23 C22 -1.0(6) . .
C17 C18 C23 C22 178.9(4) . .
Mo2 O4 C24 O3 -0.7(5) 2_657 .
Mo2 O4 C24 C22 177.7(3) 2_657 .
Mo1 O3 C24 O4 1.6(5) 2_657 .
Mo1 O3 C24 C22 -176.8(3) 2_657 .
C23 C22 C24 O4 0.8(6) . .
C21 C22 C24 O4 178.9(4) . .
C23 C22 C24 O3 179.3(4) . .
C21 C22 C24 O3 -2.5(6) . .
Mo1 O5 C25 O6 -0.7(5) 2_657 .
Mo1 O5 C25 C26 -179.8(3) 2_657 .
Mo2 O6 C25 O5 1.2(5) 2_657 .
Mo2 O6 C25 C26 -179.8(3) 2_657 .
O5 C25 C26 C31 175.7(4) . .
O6 C25 C26 C31 -3.4(6) . .
O5 C25 C26 C27 -2.1(6) . .
O6 C25 C26 C27 178.8(4) . .
C31 C26 C27 C28 0.3(8) . .
C25 C26 C27 C28 178.1(5) . .
C26 C27 C28 C29 -0.6(10) . .
C27 C28 C29 C30 1.2(10) . .
C28 C29 C30 C31 -1.4(9) . .
C28 C29 C30 C32 -178.7(6) . .
C27 C26 C31 C30 -0.5(7) . .
C25 C26 C31 C30 -178.4(4) . .
C29 C30 C31 C26 1.1(7) . .
C32 C30 C31 C26 178.4(5) . .
C39 C34 C35 C36 1.4(7) . .
C33 C34 C35 C36 -178.0(5) . .
C34 C35 C36 C37 -0.6(8) . .
C35 C36 C37 C38 -1.0(7) . .
C36 C37 C38 C39 1.8(7) . .
C36 C37 C38 C40 -176.3(5) . .
C35 C34 C39 C38 -0.6(7) . .
C33 C34 C39 C38 178.8(5) . .
C37 C38 C39 C34 -1.0(7) . .
C40 C38 C39 C34 177.2(5) . .
C47 C42 C43 C44 -2.5(8) . .
C41 C42 C43 C44 179.5(5) . .
C42 C43 C44 C45 0.9(9) . .
C43 C44 C45 C46 1.4(8) . .
C44 C45 C46 C47 -2.0(7) . .
C44 C45 C46 C48 176.9(5) . .
C45 C46 C47 C42 0.4(7) . .
C48 C46 C47 C42 -178.5(4) . .
C43 C42 C47 C46 1.8(7) . .
C41 C42 C47 C46 179.9(4) . .
Mo2 O8 C48 O7 -4.2(5) . .
Mo2 O8 C48 C46 175.0(3) . .
Mo1 O7 C48 O8 2.6(5) . .
Mo1 O7 C48 C46 -176.6(3) . .
C47 C46 C48 O8 9.6(6) . .
C45 C46 C48 O8 -169.4(4) . .
C47 C46 C48 O7 -171.2(4) . .
C45 C46 C48 O7 9.9(6) . .
O5 Mo1 O9 C49A 164.5(5) 2_657 .
O3 Mo1 O9 C49A -107.4(5) 2_657 .
O1 Mo1 O9 C49A 73.8(5) . .
O7 Mo1 O9 C49A -14.7(5) . .
Mo2 Mo1 O9 C49A -57.7(7) . .
O5 Mo1 O9 C49B -152.9(5) 2_657 .
O3 Mo1 O9 C49B -64.8(5) 2_657 .
O1 Mo1 O9 C49B 116.4(5) . .
O7 Mo1 O9 C49B 27.9(5) . .
Mo2 Mo1 O9 C49B -15.1(7) . .
C49B O9 C49A N1A 5.0(11) . .
Mo1 O9 C49A N1A 109.0(11) . .
Mo1 O9 C49A C50A -67.3(13) . .
C53A N1A C49A O9 -1.6(18) . .
C52A N1A C49A O9 -179.7(10) . .
C53A N1A C49A C50A 175.3(10) . .
C52A N1A C49A C50A -2.9(14) . .
O9 C49A C50A C51A -174.1(10) . .
N1A C49A C50A C51A 9.1(13) . .
C49A C50A C51A C52A -11.5(12) . .
C49A N1A C52A C51A -4.6(14) . .
C53A N1A C52A C51A 177.3(10) . .
C50A C51A C52A N1A 9.9(12) . .
C49A O9 C49B N1B -1.5(11) . .
Mo1 O9 C49B N1B -100.7(12) . .
C49A O9 C49B C50B 175(2) . .
Mo1 O9 C49B C50B 75.4(13) . .
C53B N1B C49B O9 6.7(19) . .
C52B N1B C49B O9 177.9(11) . .
C53B N1B C49B C50B -170.1(10) . .
C52B N1B C49B C50B 1.1(14) . .
O9 C49B C50B C51B 165.7(11) . .
N1B C49B C50B C51B -17.6(13) . .
C49B C50B C51B C52B 26.2(12) . .
C49B N1B C52B C51B 15.5(14) . .
C53B N1B C52B C51B -173.2(10) . .
C50B C51B C52B N1B -24.5(11) . .
C57A N2A C54A O10A 176.9(11) . .
C58A N2A C54A O10A 2.9(19) . .
C57A N2A C54A C55A -9.2(13) . .
C58A N2A C54A C55A 176.8(10) . .
O10A C54A C55A C56A -169.3(11) . .
N2A C54A C55A C56A 16.7(12) . .
C54A C55A C56A C57A -17.7(12) . .
C54A N2A C57A C56A -2.3(13) . .
C58A N2A C57A C56A 172.1(9) . .
C55A C56A C57A N2A 12.6(11) . .
C57B N2B C54B O10B -174.2(11) . .
C58B N2B C54B O10B -2.4(19) . .
C57B N2B C54B C55B 9.0(13) . .
C58B N2B C54B C55B -179.2(9) . .
O10B C54B C55B C56B -175.0(11) . .
N2B C54B C55B C56B 2.0(12) . .
C54B C55B C56B C57B -11.2(12) . .
C54B N2B C57B C56B -15.8(13) . .
C58B N2B C57B C56B 172.1(9) . .
C55B C56B C57B N2B 15.2(11) . .

loop_
_platon_squeeze_void_nr
_platon_squeeze_void_average_x
_platon_squeeze_void_average_y
_platon_squeeze_void_average_z
_platon_squeeze_void_volume
_platon_squeeze_void_count_electrons
_platon_squeeze_void_content
1 0.000 0.070 0.430 545 132 ' '
